data_1559191
loop_
_publ_author_name
'Gogula, Thirupathi'
'Zhang, Jinquan'
'Reddy, Madhava'
'Zhang, Shuaizhong'
'Zou, Hongbin'

_publ_section_title
;
 Temperature-modulated selective C(sp3)&#x2212;H or C(sp2)&#x2212;H
 arylation through palladium catalysis
;
_journal_name_full 'Chemical Science'
_journal_paper_doi 10.1039/D0SC02328K
_journal_year 2020
_chemical_formula_moiety 'C60 H60 Cl4 N16 Pd4'
_chemical_formula_sum 'C60 H60 Cl4 N16 Pd4'
_chemical_formula_weight 1572.64
_space_group_crystal_system tetragonal
_space_group_IT_number 88
_space_group_name_Hall '-I 4ad'
_space_group_name_H-M_alt 'I 41/a :2'
_atom_sites_solution_hydrogens geom
_atom_sites_solution_primary dual
_audit_creation_date 2020-01-06
_audit_creation_method
;
Olex2 1.2
(compiled 2018.05.29 svn.r3508 for OlexSys, GUI svn.r5506)
;
_audit_update_record
;
2020-03-02 deposited with the CCDC.	2020-09-18 downloaded from the CCDC.
;
_cell_angle_alpha 90
_cell_angle_beta 90
_cell_angle_gamma 90
_cell_formula_units_Z 4
_cell_length_a 20.0376(7)
_cell_length_b 20.0376(7)
_cell_length_c 23.8666(7)
_cell_measurement_reflns_used 9900
_cell_measurement_temperature 170(2)
_cell_measurement_theta_max 26.90
_cell_measurement_theta_min 2.43
_cell_volume 9582.6(6)
_computing_cell_refinement 'SAINT V8.38A (?, 2016)'
_computing_data_reduction 'SAINT V8.38A (?, 2016)'
_computing_molecular_graphics 'Olex2 (Dolomanov et al., 2009)'
_computing_publication_material 'Olex2 (Dolomanov et al., 2009)'
_computing_structure_refinement 'ShelXL (Sheldrick, 2015)'
_computing_structure_solution 'ShelXT (Sheldrick, 2015)'
_diffrn_ambient_temperature 170.0
_diffrn_measured_fraction_theta_full 1.000
_diffrn_measured_fraction_theta_max 1.000
_diffrn_measurement_device_type 'Bruker APEX-II CCD'
_diffrn_measurement_method '\f and \w scans'
_diffrn_radiation_type MoK\a
_diffrn_radiation_wavelength 0.71073
_diffrn_reflns_av_R_equivalents 0.0463
_diffrn_reflns_av_unetI/netI 0.0221
_diffrn_reflns_Laue_measured_fraction_full 1.000
_diffrn_reflns_Laue_measured_fraction_max 1.000
_diffrn_reflns_limit_h_max 25
_diffrn_reflns_limit_h_min -25
_diffrn_reflns_limit_k_max 25
_diffrn_reflns_limit_k_min -25
_diffrn_reflns_limit_l_max 30
_diffrn_reflns_limit_l_min -30
_diffrn_reflns_number 58452
_diffrn_reflns_point_group_measured_fraction_full 1.000
_diffrn_reflns_point_group_measured_fraction_max 1.000
_diffrn_reflns_theta_full 25.242
_diffrn_reflns_theta_max 27.108
_diffrn_reflns_theta_min 2.231
_diffrn_standards_number 0
_exptl_absorpt_coefficient_mu 0.885
_exptl_absorpt_correction_T_max 0.7455
_exptl_absorpt_correction_T_min 0.6503
_exptl_absorpt_correction_type multi-scan
_exptl_absorpt_process_details
;
SADABS-2016/2 (Bruker,2016/2) was used for absorption correction.
wR2(int) was 0.0688 before and 0.0449 after correction.
The Ratio of minimum to maximum transmission is 0.8723.
The \l/2 correction factor is Not present.
;
_exptl_crystal_colour yellow
_exptl_crystal_colour_primary yellow
_exptl_crystal_density_diffrn 1.090
_exptl_crystal_description block
_exptl_crystal_F_000 3136
_exptl_crystal_size_max 0.39
_exptl_crystal_size_mid 0.23
_exptl_crystal_size_min 0.2
_refine_diff_density_max 1.078
_refine_diff_density_min -0.624
_refine_diff_density_rms 0.080
_refine_ls_extinction_method none
_refine_ls_goodness_of_fit_ref 1.068
_refine_ls_hydrogen_treatment constr
_refine_ls_matrix_type full
_refine_ls_number_parameters 193
_refine_ls_number_reflns 5296
_refine_ls_number_restraints 0
_refine_ls_restrained_S_all 1.068
_refine_ls_R_factor_all 0.0666
_refine_ls_R_factor_gt 0.0463
_refine_ls_shift/su_max 0.002
_refine_ls_shift/su_mean 0.000
_refine_ls_structure_factor_coef Fsqd
_refine_ls_weighting_details 'w=1/[\s^2^(Fo^2^)+(0.0652P)^2^+30.4529P] where P=(Fo^2^+2Fc^2^)/3'
_refine_ls_weighting_scheme calc
_refine_ls_wR_factor_gt 0.1243
_refine_ls_wR_factor_ref 0.1468
_reflns_Friedel_coverage 0.000
_reflns_number_gt 3910
_reflns_number_total 5296
_reflns_threshold_expression 'I > 2\s(I)'
_cod_data_source_file d0sc02328k2.cif
_cod_data_source_block 200106_zjq200106_0m_sq
_cod_original_cell_volume 9582.6(7)
_cod_original_sg_symbol_H-M 'I 41/a'
_cod_database_code 1559191
_shelx_shelxl_version_number 2016/6
_shelx_space_group_comment
;
The symmetry employed for this shelxl refinement is uniquely defined
by the following loop, which should always be used as a source of
symmetry information in preference to the above space-group names.
They are only intended as comments.
;
_shelx_estimated_absorpt_t_max 0.843
_shelx_estimated_absorpt_t_min 0.724
_olex2_refinement_description
;
1. Fixed Uiso
 At 1.2 times of:
  All C(H) groups
 At 1.5 times of:
  All C(H,H,H) groups
2.a Aromatic/amide H refined with riding coordinates:
 C1(H1), C2(H2), C3(H3), C4(H4), C8(H8), C10(H10)
2.b Idealised Me refined as rotating group:
 C13(H13A,H13B,H13C), C14(H14A,H14B,H14C), C15(H15A,H15B,H15C)
;
_olex2_submission_special_instructions 'No special instructions were received'

loop_
_space_group_symop_operation_xyz
'x, y, z'
'-x+1/2, -y, z+1/2'
'-y+3/4, x+1/4, z+1/4'
'y+3/4, -x+3/4, z+3/4'
'x+1/2, y+1/2, z+1/2'
'-x+1, -y+1/2, z+1'
'-y+5/4, x+3/4, z+3/4'
'y+5/4, -x+5/4, z+5/4'
'-x, -y, -z'
'x-1/2, y, -z-1/2'
'y-3/4, -x-1/4, -z-1/4'
'-y-3/4, x-3/4, -z-3/4'
'-x+1/2, -y+1/2, -z+1/2'
'x, y+1/2, -z'
'y-1/4, -x+1/4, -z+1/4'
'-y-1/4, x-1/4, -z-1/4'

loop_
_atom_site_label
_atom_site_type_symbol
_atom_site_fract_x
_atom_site_fract_y
_atom_site_fract_z
_atom_site_U_iso_or_equiv
_atom_site_adp_type
_atom_site_occupancy
_atom_site_site_symmetry_order
_atom_site_calc_flag
_atom_site_refinement_flags_posn
_atom_site_refinement_flags_adp
_atom_site_refinement_flags_occupancy
_atom_site_disorder_assembly
_atom_site_disorder_group
Pd1 Pd 0.60641(2) 0.63097(2) 0.54368(2) 0.05785(14) Uani 1 1 d . . . . .
Cl1 Cl 0.71029(8) 0.66608(11) 0.50576(6) 0.1039(6) Uani 1 1 d . . . . .
N1 N 0.57031(18) 0.59198(19) 0.47142(13) 0.0567(8) Uani 1 1 d . . . . .
N2 N 0.42047(19) 0.61874(18) 0.63091(13) 0.0583(8) Uani 1 1 d . . . . .
N3 N 0.40594(19) 0.58579(19) 0.53533(13) 0.0583(9) Uani 1 1 d . . . . .
N4 N 0.35718(19) 0.5683(2) 0.49837(15) 0.0680(10) Uani 1 1 d . . . . .
C1 C 0.6070(2) 0.5796(3) 0.42583(17) 0.0656(11) Uani 1 1 d . . . . .
H1 H 0.653683 0.587881 0.426919 0.079 Uiso 1 1 calc R . . . .
C2 C 0.5790(3) 0.5551(2) 0.37730(17) 0.0661(12) Uani 1 1 d . . . . .
H2 H 0.606272 0.545718 0.345702 0.079 Uiso 1 1 calc R . . . .
C3 C 0.5116(2) 0.5443(2) 0.37490(16) 0.0625(11) Uani 1 1 d . . . . .
H3 H 0.491546 0.528638 0.341336 0.075 Uiso 1 1 calc R . . . .
C4 C 0.4728(2) 0.5566(2) 0.42217(16) 0.0595(10) Uani 1 1 d . . . . .
H4 H 0.425981 0.549287 0.421303 0.071 Uiso 1 1 calc R . . . .
C5 C 0.5032(2) 0.5797(2) 0.47028(15) 0.0536(9) Uani 1 1 d . . . . .
C6 C 0.4731(2) 0.5932(2) 0.52494(15) 0.0544(9) Uani 1 1 d . . . . .
C7 C 0.5145(2) 0.6136(2) 0.56758(15) 0.0543(9) Uani 1 1 d . . . . .
C8 C 0.4851(2) 0.6250(2) 0.62063(15) 0.0571(10) Uani 1 1 d . . . . .
H8 H 0.513360 0.637994 0.650657 0.068 Uiso 1 1 calc R . . . .
C9 C 0.3793(2) 0.5996(2) 0.58825(16) 0.0596(10) Uani 1 1 d . . . . .
C10 C 0.3117(2) 0.5908(3) 0.58399(19) 0.0707(12) Uani 1 1 d . . . . .
H10 H 0.279286 0.596277 0.612690 0.085 Uiso 1 1 calc R . . . .
C11 C 0.3006(3) 0.5720(3) 0.5282(2) 0.0744(13) Uani 1 1 d . . . . .
C12 C 0.2339(3) 0.5584(4) 0.5005(2) 0.102(2) Uani 1 1 d . . . . .
C13 C 0.1925(5) 0.6177(6) 0.5023(6) 0.203(6) Uani 1 1 d . . . . .
H13A H 0.187881 0.632722 0.541216 0.305 Uiso 1 1 calc GR . . . .
H13B H 0.148309 0.607476 0.486966 0.305 Uiso 1 1 calc GR . . . .
H13C H 0.213327 0.653112 0.480007 0.305 Uiso 1 1 calc GR . . . .
C14 C 0.2428(4) 0.5261(5) 0.4438(3) 0.120(3) Uani 1 1 d . . . . .
H14A H 0.265478 0.557294 0.418528 0.180 Uiso 1 1 calc GR . . . .
H14B H 0.198950 0.514656 0.428272 0.180 Uiso 1 1 calc GR . . . .
H14C H 0.269604 0.485527 0.447747 0.180 Uiso 1 1 calc GR . . . .
C15 C 0.1973(4) 0.5010(6) 0.5354(3) 0.152(4) Uani 1 1 d . . . . .
H15A H 0.225344 0.461005 0.536023 0.229 Uiso 1 1 calc GR . . . .
H15B H 0.154396 0.490501 0.517728 0.229 Uiso 1 1 calc GR . . . .
H15C H 0.189607 0.516442 0.573834 0.229 Uiso 1 1 calc GR . . . .

loop_
_atom_site_aniso_label
_atom_site_aniso_U_11
_atom_site_aniso_U_22
_atom_site_aniso_U_33
_atom_site_aniso_U_23
_atom_site_aniso_U_13
_atom_site_aniso_U_12
Pd1 0.0663(2) 0.0783(3) 0.02885(17) -0.00932(13) -0.00268(12) -0.00389(16)
Cl1 0.0857(9) 0.1773(17) 0.0489(6) -0.0159(8) -0.0035(6) -0.0260(10)
N1 0.067(2) 0.073(2) 0.0298(14) -0.0105(14) -0.0011(14) 0.0002(17)
N2 0.075(2) 0.069(2) 0.0315(15) -0.0057(14) 0.0071(15) 0.0058(17)
N3 0.067(2) 0.073(2) 0.0348(15) -0.0095(15) 0.0006(14) -0.0011(17)
N4 0.064(2) 0.099(3) 0.0405(17) -0.0156(18) -0.0038(16) 0.002(2)
C1 0.071(3) 0.089(3) 0.0371(19) -0.012(2) 0.0023(18) 0.001(2)
C2 0.082(3) 0.082(3) 0.0349(19) -0.0131(19) 0.0063(19) 0.000(2)
C3 0.083(3) 0.072(3) 0.0321(17) -0.0140(17) -0.0036(18) -0.002(2)
C4 0.073(3) 0.069(3) 0.0362(18) -0.0107(17) -0.0004(18) -0.002(2)
C5 0.069(3) 0.058(2) 0.0335(17) -0.0079(16) 0.0001(17) 0.0001(19)
C6 0.068(3) 0.062(2) 0.0332(17) -0.0087(16) 0.0004(17) -0.0010(19)
C7 0.072(3) 0.060(2) 0.0313(16) -0.0067(16) 0.0003(16) 0.0020(19)
C8 0.075(3) 0.064(2) 0.0318(17) -0.0072(16) 0.0013(17) -0.002(2)
C9 0.073(3) 0.072(3) 0.0341(18) -0.0055(18) 0.0061(17) 0.003(2)
C10 0.066(3) 0.100(4) 0.047(2) -0.009(2) 0.007(2) 0.005(2)
C11 0.068(3) 0.106(4) 0.049(2) -0.010(2) -0.001(2) 0.000(3)
C12 0.064(3) 0.181(7) 0.060(3) -0.027(4) -0.003(2) 0.003(4)
C13 0.119(7) 0.230(12) 0.262(14) -0.115(11) -0.106(8) 0.080(7)
C14 0.094(5) 0.184(8) 0.082(4) -0.033(5) -0.022(4) -0.005(5)
C15 0.098(5) 0.260(12) 0.100(5) -0.012(6) -0.005(4) -0.061(7)

loop_
_atom_type_symbol
_atom_type_description
_atom_type_scat_dispersion_real
_atom_type_scat_dispersion_imag
_atom_type_scat_source
C C 0.0033 0.0016 'International Tables Vol C Tables 4.2.6.8 and 6.1.1.4'
H H 0.0000 0.0000 'International Tables Vol C Tables 4.2.6.8 and 6.1.1.4'
Cl Cl 0.1484 0.1585 'International Tables Vol C Tables 4.2.6.8 and 6.1.1.4'
N N 0.0061 0.0033 'International Tables Vol C Tables 4.2.6.8 and 6.1.1.4'
Pd Pd -0.9988 1.0072 'International Tables Vol C Tables 4.2.6.8 and 6.1.1.4'

loop_
_geom_angle_atom_site_label_1
_geom_angle_atom_site_label_2
_geom_angle_atom_site_label_3
_geom_angle
_geom_angle_site_symmetry_1
_geom_angle_site_symmetry_3
_geom_angle_publ_flag
N1 Pd1 Cl1 95.89(11) . . ?
N1 Pd1 N2 173.28(15) . 12_767 ?
N2 Pd1 Cl1 90.42(11) 12_767 . ?
C7 Pd1 Cl1 170.71(13) . . ?
C7 Pd1 N1 81.03(15) . . ?
C7 Pd1 N2 92.38(15) . 12_767 ?
C1 N1 Pd1 124.6(3) . . ?
C1 N1 C5 119.4(3) . . ?
C5 N1 Pd1 115.9(2) . . ?
C8 N2 Pd1 121.5(3) . 15_566 ?
C8 N2 C9 118.7(3) . . ?
C9 N2 Pd1 119.7(3) . 15_566 ?
N4 N3 C6 127.8(3) . . ?
N4 N3 C9 111.2(4) . . ?
C6 N3 C9 121.0(3) . . ?
C11 N4 N3 104.4(3) . . ?
N1 C1 H1 119.1 . . ?
N1 C1 C2 121.8(4) . . ?
C2 C1 H1 119.1 . . ?
C1 C2 H2 120.2 . . ?
C3 C2 C1 119.6(4) . . ?
C3 C2 H2 120.2 . . ?
C2 C3 H3 120.3 . . ?
C2 C3 C4 119.3(4) . . ?
C4 C3 H3 120.3 . . ?
C3 C4 H4 120.4 . . ?
C5 C4 C3 119.1(4) . . ?
C5 C4 H4 120.4 . . ?
N1 C5 C4 120.8(4) . . ?
N1 C5 C6 110.8(3) . . ?
C4 C5 C6 128.4(4) . . ?
N3 C6 C5 123.0(3) . . ?
N3 C6 C7 119.3(3) . . ?
C7 C6 C5 117.7(4) . . ?
C6 C7 Pd1 113.9(3) . . ?
C6 C7 C8 117.2(4) . . ?
C8 C7 Pd1 128.6(3) . . ?
N2 C8 C7 124.0(4) . . ?
N2 C8 H8 118.0 . . ?
C7 C8 H8 118.0 . . ?
N2 C9 N3 119.9(4) . . ?
N2 C9 C10 133.6(4) . . ?
C10 C9 N3 106.6(4) . . ?
C9 C10 H10 127.4 . . ?
C9 C10 C11 105.2(4) . . ?
C11 C10 H10 127.4 . . ?
N4 C11 C10 112.7(4) . . ?
N4 C11 C12 120.2(4) . . ?
C10 C11 C12 127.1(5) . . ?
C11 C12 C15 107.8(6) . . ?
C13 C12 C11 110.1(6) . . ?
C13 C12 C14 116.4(7) . . ?
C13 C12 C15 108.2(8) . . ?
C14 C12 C11 111.3(5) . . ?
C14 C12 C15 102.3(7) . . ?
C12 C13 H13A 109.5 . . ?
C12 C13 H13B 109.5 . . ?
C12 C13 H13C 109.5 . . ?
H13A C13 H13B 109.5 . . ?
H13A C13 H13C 109.5 . . ?
H13B C13 H13C 109.5 . . ?
C12 C14 H14A 109.5 . . ?
C12 C14 H14B 109.5 . . ?
C12 C14 H14C 109.5 . . ?
H14A C14 H14B 109.5 . . ?
H14A C14 H14C 109.5 . . ?
H14B C14 H14C 109.5 . . ?
C12 C15 H15A 109.5 . . ?
C12 C15 H15B 109.5 . . ?
C12 C15 H15C 109.5 . . ?
H15A C15 H15B 109.5 . . ?
H15A C15 H15C 109.5 . . ?
H15B C15 H15C 109.5 . . ?

loop_
_geom_bond_atom_site_label_1
_geom_bond_atom_site_label_2
_geom_bond_distance
_geom_bond_site_symmetry_2
_geom_bond_publ_flag
Pd1 Cl1 2.3763(16) . ?
Pd1 N1 2.027(3) . ?
Pd1 N2 2.028(3) 12_767 ?
Pd1 C7 1.958(4) . ?
N1 C1 1.337(5) . ?
N1 C5 1.367(6) . ?
N2 C8 1.323(6) . ?
N2 C9 1.365(5) . ?
N3 N4 1.362(5) . ?
N3 C6 1.376(6) . ?
N3 C9 1.399(5) . ?
N4 C11 1.342(6) . ?
C1 H1 0.9500 . ?
C1 C2 1.378(6) . ?
C2 H2 0.9500 . ?
C2 C3 1.368(7) . ?
C3 H3 0.9500 . ?
C3 C4 1.392(6) . ?
C4 H4 0.9500 . ?
C4 C5 1.380(5) . ?
C5 C6 1.463(5) . ?
C6 C7 1.376(5) . ?
C7 C8 1.416(5) . ?
C8 H8 0.9500 . ?
C9 C10 1.370(6) . ?
C10 H10 0.9500 . ?
C10 C11 1.401(6) . ?
C11 C12 1.516(7) . ?
C12 C13 1.450(11) . ?
C12 C14 1.511(8) . ?
C12 C15 1.597(11) . ?
C13 H13A 0.9800 . ?
C13 H13B 0.9800 . ?
C13 H13C 0.9800 . ?
C14 H14A 0.9800 . ?
C14 H14B 0.9800 . ?
C14 H14C 0.9800 . ?
C15 H15A 0.9800 . ?
C15 H15B 0.9800 . ?
C15 H15C 0.9800 . ?
